data_1536463
loop_
_publ_author_name
'Park, S.'
'Keszler, D.A.'

_publ_section_title
;
 Cation ordering in langasite structure types
;
_journal_name_full 'Solid State Sciences'
_journal_page_first 799
_journal_page_last 802
_journal_volume 4
_journal_year 2002
_chemical_formula_sum 'Ga5 La3 O14 Sn'
_chemical_name_systematic 'La3 (Sn Ga5 O14)'
_space_group_IT_number 150
_symmetry_space_group_name_Hall 'P 3 2"'
_symmetry_space_group_name_H-M 'P 3 2 1'
_cell_angle_alpha 90
_cell_angle_beta 90
_cell_angle_gamma 120
_cell_formula_units_Z 1
_cell_length_a 8.251
_cell_length_b 8.251
_cell_length_c 5.1456
_cell_volume 303.375
_citation_journal_id_ASTM SSSCFJ
_cod_data_source_file Park_SSSCFJ_2002_536.cif
_cod_data_source_block Ga5La3O14Sn1
_cod_original_cell_volume 303.3751
_cod_original_formula_sum 'Ga5 La3 O14 Sn1'
_cod_database_code 1536463

loop_
_symmetry_equiv_pos_as_xyz
x,y,z
-y,x-y,z
-x+y,-x,z
y,x,-z
-x,-x+y,-z
x-y,-y,-z

loop_
_atom_site_label
_atom_site_type_symbol
_atom_site_fract_x
_atom_site_fract_y
_atom_site_fract_z
_atom_site_occupancy
_atom_site_U_iso_or_equiv
La1 La+3 0.57163 0 0 1 0.0
O2 O-2 0.6667 0.3333 0.815 1 0.0
O1 O-2 0.4594 0.1511 0.304 1 0.0
Ga2 Ga+3 0.3333 0.6667 0.5313 1 0.0
Sn1 Sn+4 0 0 0 1 0.0
Ga1 Ga+3 0.2434 0 0.5 1 0.0
O3 O-2 0.8568 0.0837 -0.242 1 0.0
